data_4334514
loop_
_publ_author_name
'Ursula J. Williams'
'Brian D. Mahoney'
'Andrew J. Lewis'
'Patrick T. DeGregorio'
'Patrick J. Carroll'
'Eric J. Schelter'

_publ_section_title
;
 Single Crystal to Single Crystal Transformation and Hydrogen-Atom
 Transfer upon Oxidation of a Cerium Coordination Compound
;
_journal_name_full 'Inorganic Chemistry'
_journal_page_first 4142
_journal_page_last 4144
_journal_paper_doi 10.1021/ic4001973
_journal_volume 52
_journal_year 2013
_chemical_formula_sum 'C52 H60 Ce N8'
_chemical_formula_weight 937.20
_space_group_IT_number 15
_symmetry_cell_setting monoclinic
_symmetry_Int_Tables_number 15
_symmetry_space_group_name_Hall '-C 2yc'
_symmetry_space_group_name_H-M 'C 1 2/c 1'
_atom_sites_solution_hydrogens geom
_atom_sites_solution_primary direct
_audit_creation_method SHELXL-97
_cell_angle_alpha 90.00
_cell_angle_beta 94.435(9)
_cell_angle_gamma 90.00
_cell_formula_units_Z 4
_cell_length_a 18.524(4)
_cell_length_b 18.559(3)
_cell_length_c 16.309(3)
_cell_measurement_temperature 143(1)
_cell_volume 5590.0(18)
_computing_data_collection 'Bruker APEX2'
_computing_data_reduction 'Bruker SAINT'
_computing_structure_refinement 'SHELXL-97 (Sheldrick, 2008)'
_computing_structure_solution 'SHELXS-97 (Sheldrick, 2008)'
_diffrn_ambient_temperature 143(1)
_diffrn_measured_fraction_theta_full 0.995
_diffrn_measured_fraction_theta_max 0.995
_diffrn_measurement_device 'CCD Area Detector'
_diffrn_measurement_device_type 'Bruker APEXII'
_diffrn_measurement_method 'phi and omega scans'
_diffrn_radiation_monochromator graphite
_diffrn_radiation_source 'sealed tube'
_diffrn_radiation_type MoK\a
_diffrn_radiation_wavelength 0.71073
_diffrn_reflns_av_R_equivalents 0.0231
_diffrn_reflns_av_sigmaI/netI 0.0095
_diffrn_reflns_limit_h_max 24
_diffrn_reflns_limit_h_min -24
_diffrn_reflns_limit_k_max 24
_diffrn_reflns_limit_k_min -24
_diffrn_reflns_limit_l_max 21
_diffrn_reflns_limit_l_min -21
_diffrn_reflns_number 72063
_diffrn_reflns_theta_full 27.52
_diffrn_reflns_theta_max 27.52
_diffrn_reflns_theta_min 1.94
_exptl_absorpt_coefficient_mu 0.851
_exptl_absorpt_correction_T_max 1.0000
_exptl_absorpt_correction_T_min 0.9013
_exptl_absorpt_correction_type multi-scan
_exptl_absorpt_process_details '(SADABS; Sheldrick, 2007)'
_exptl_crystal_density_diffrn 1.114
_exptl_crystal_F_000 1944
_exptl_crystal_size_max 0.36
_exptl_crystal_size_mid 0.30
_exptl_crystal_size_min 0.30
_refine_diff_density_max 0.495
_refine_diff_density_min -0.464
_refine_diff_density_rms 0.074
_refine_ls_extinction_method none
_refine_ls_goodness_of_fit_ref 1.241
_refine_ls_hydrogen_treatment constr
_refine_ls_matrix_type full
_refine_ls_number_parameters 285
_refine_ls_number_reflns 6396
_refine_ls_number_restraints 0
_refine_ls_restrained_S_all 1.241
_refine_ls_R_factor_all 0.0249
_refine_ls_R_factor_gt 0.0233
_refine_ls_shift/su_max 0.001
_refine_ls_shift/su_mean 0.000
_refine_ls_structure_factor_coef Fsqd
_refine_ls_weighting_details 'calc w=1/[\s^2^(Fo^2^)+(0.0363P)^2^+6.9858P] where P=(Fo^2^+2Fc^2^)/3'
_refine_ls_weighting_scheme calc
_refine_ls_wR_factor_gt 0.0728
_refine_ls_wR_factor_ref 0.0748
_reflns_number_gt 6123
_reflns_number_total 6396
_reflns_threshold_expression >2sigma(I)
_cod_data_source_file ic4001973_si_002_1.cif
_cod_data_source_block UP465
_cod_original_sg_symbol_H-M 'C 2/c '
_cod_database_code 4334514

loop_
_symmetry_equiv_pos_as_xyz
'x, y, z'
'-x, y, -z+1/2'
'x+1/2, y+1/2, z'
'-x+1/2, y+1/2, -z+1/2'
'-x, -y, -z'
'x, -y, z-1/2'
'-x+1/2, -y+1/2, -z'
'x+1/2, -y+1/2, z-1/2'

loop_
_atom_site_label
_atom_site_type_symbol
_atom_site_fract_x
_atom_site_fract_y
_atom_site_fract_z
_atom_site_U_iso_or_equiv
_atom_site_adp_type
_atom_site_occupancy
_atom_site_symmetry_multiplicity
_atom_site_calc_flag
_atom_site_refinement_flags
Ce1 Ce 0.5000 0.577696(7) 0.2500 0.01998(6) Uani 1 2 d S
N1 N 0.37413(9) 0.57240(8) 0.30317(10) 0.0248(3) Uani 1 1 d .
N2 N 0.46943(8) 0.46751(8) 0.33615(10) 0.0239(3) Uani 1 1 d .
N3 N 0.57915(8) 0.57249(8) 0.38546(10) 0.0224(3) Uani 1 1 d .
N4 N 0.48402(8) 0.67803(8) 0.35167(9) 0.0244(3) Uani 1 1 d .
C1 C 0.35339(10) 0.50352(10) 0.27315(12) 0.0269(4) Uani 1 1 d .
C2 C 0.29136(11) 0.48819(12) 0.22050(13) 0.0340(4) Uani 1 1 d .
H2 H 0.2571 0.5242 0.2096 0.045 Uiso 1 1 calc R
C3 C 0.27985(13) 0.42108(13) 0.18441(15) 0.0401(5) Uani 1 1 d .
C4 C 0.33152(13) 0.36639(13) 0.19952(14) 0.0391(5) Uani 1 1 d .
C5 C 0.39282(11) 0.38048(11) 0.25174(13) 0.0318(4) Uani 1 1 d .
H5 H 0.4270 0.3442 0.2617 0.042 Uiso 1 1 calc R
C6 C 0.40468(10) 0.44751(10) 0.28972(11) 0.0257(4) Uani 1 1 d .
C7 C 0.50128(11) 0.42900(9) 0.39498(12) 0.0245(4) Uani 1 1 d .
C8 C 0.56607(10) 0.45326(10) 0.44289(12) 0.0280(4) Uani 1 1 d .
H8 H 0.5884 0.4201 0.4793 0.037 Uiso 1 1 calc R
C9 C 0.59995(9) 0.52408(10) 0.43998(11) 0.0243(3) Uani 1 1 d .
C10 C 0.60830(10) 0.64316(10) 0.38285(10) 0.0234(3) Uani 1 1 d .
C11 C 0.68235(11) 0.65940(11) 0.38800(12) 0.0293(4) Uani 1 1 d .
H11 H 0.7156 0.6221 0.3963 0.039 Uiso 1 1 calc R
C12 C 0.70777(11) 0.72927(12) 0.38120(12) 0.0347(4) Uani 1 1 d .
C13 C 0.65779(13) 0.78504(12) 0.36634(13) 0.0376(5) Uani 1 1 d .
C14 C 0.58421(12) 0.76904(11) 0.35703(13) 0.0337(4) Uani 1 1 d .
H14 H 0.5515 0.8062 0.3445 0.045 Uiso 1 1 calc R
C15 C 0.55747(10) 0.69908(10) 0.36575(11) 0.0250(3) Uani 1 1 d .
C16 C 0.42922(11) 0.70995(10) 0.38414(12) 0.0277(4) Uani 1 1 d .
C17 C 0.35778(11) 0.68312(11) 0.37469(13) 0.0314(4) Uani 1 1 d .
H17 H 0.3226 0.7130 0.3941 0.042 Uiso 1 1 calc R
C18 C 0.33224(10) 0.61760(11) 0.34014(12) 0.0287(4) Uani 1 1 d .
C19 C 0.47485(12) 0.35617(11) 0.42177(14) 0.0337(4) Uani 1 1 d .
H19a H 0.4244 0.3511 0.4046 0.051 Uiso 1 1 calc R
H19b H 0.4816 0.3524 0.4806 0.051 Uiso 1 1 calc R
H19c H 0.5018 0.3188 0.3972 0.051 Uiso 1 1 calc R
C20 C 0.65972(11) 0.53557(12) 0.50739(13) 0.0336(4) Uani 1 1 d .
H20a H 0.7046 0.5177 0.4896 0.050 Uiso 1 1 calc R
H20b H 0.6482 0.5102 0.5560 0.050 Uiso 1 1 calc R
H20c H 0.6643 0.5861 0.5193 0.050 Uiso 1 1 calc R
C21 C 0.43981(13) 0.77609(11) 0.43855(14) 0.0371(5) Uani 1 1 d .
H21a H 0.4858 0.7732 0.4697 0.056 Uiso 1 1 calc R
H21b H 0.4019 0.7783 0.4754 0.056 Uiso 1 1 calc R
H21c H 0.4384 0.8186 0.4049 0.056 Uiso 1 1 calc R
C22 C 0.25329(11) 0.59994(14) 0.35200(17) 0.0411(5) Uani 1 1 d .
H22a H 0.2232 0.6167 0.3053 0.062 Uiso 1 1 calc R
H22b H 0.2392 0.6233 0.4008 0.062 Uiso 1 1 calc R
H22c H 0.2478 0.5488 0.3574 0.062 Uiso 1 1 calc R
C23 C 0.21230(16) 0.40794(19) 0.1278(2) 0.0616(8) Uani 1 1 d .
H23a H 0.1841 0.4514 0.1229 0.092 Uiso 1 1 calc R
H23b H 0.1841 0.3704 0.1501 0.092 Uiso 1 1 calc R
H23c H 0.2259 0.3938 0.0745 0.092 Uiso 1 1 calc R
C24 C 0.32226(17) 0.29333(16) 0.15900(19) 0.0577(7) Uani 1 1 d .
H24a H 0.3634 0.2637 0.1752 0.087 Uiso 1 1 calc R
H24b H 0.3185 0.2991 0.1003 0.087 Uiso 1 1 calc R
H24c H 0.2791 0.2709 0.1758 0.087 Uiso 1 1 calc R
C25 C 0.78843(13) 0.74369(16) 0.39087(17) 0.0493(6) Uani 1 1 d .
H25a H 0.8142 0.6987 0.3932 0.074 Uiso 1 1 calc R
H25b H 0.8000 0.7702 0.4407 0.074 Uiso 1 1 calc R
H25c H 0.8022 0.7713 0.3448 0.074 Uiso 1 1 calc R
C26 C 0.68267(17) 0.86258(15) 0.3609(2) 0.0594(8) Uani 1 1 d .
H26a H 0.6420 0.8926 0.3441 0.089 Uiso 1 1 calc R
H26b H 0.7184 0.8662 0.3215 0.089 Uiso 1 1 calc R
H26c H 0.7034 0.8780 0.4138 0.089 Uiso 1 1 calc R

loop_
_atom_site_aniso_label
_atom_site_aniso_U_11
_atom_site_aniso_U_22
_atom_site_aniso_U_33
_atom_site_aniso_U_23
_atom_site_aniso_U_13
_atom_site_aniso_U_12
Ce1 0.02244(8) 0.02043(8) 0.01659(8) 0.000 -0.00164(5) 0.000
N1 0.0217(7) 0.0262(8) 0.0259(8) 0.0039(6) -0.0008(6) -0.0012(5)
N2 0.0245(7) 0.0209(7) 0.0259(7) 0.0003(6) -0.0005(6) -0.0012(6)
N3 0.0213(7) 0.0224(7) 0.0233(8) -0.0011(5) 0.0004(6) 0.0000(5)
N4 0.0278(7) 0.0222(7) 0.0228(7) 0.0004(6) -0.0007(6) 0.0000(6)
C1 0.0251(9) 0.0292(9) 0.0260(9) 0.0041(7) -0.0009(7) -0.0061(7)
C2 0.0268(9) 0.0418(11) 0.0326(10) 0.0073(9) -0.0037(8) -0.0092(8)
C3 0.0331(11) 0.0513(14) 0.0350(12) 0.0011(9) -0.0040(9) -0.0200(9)
C4 0.0433(12) 0.0407(12) 0.0334(10) -0.0055(9) 0.0041(9) -0.0208(9)
C5 0.0361(10) 0.0282(9) 0.0315(10) -0.0019(8) 0.0045(8) -0.0090(8)
C6 0.0256(8) 0.0262(9) 0.0248(9) 0.0014(7) 0.0000(7) -0.0063(7)
C7 0.0271(9) 0.0200(8) 0.0267(9) -0.0001(6) 0.0028(7) 0.0026(6)
C8 0.0289(9) 0.0245(9) 0.0299(9) 0.0025(7) -0.0014(7) 0.0041(7)
C9 0.0213(8) 0.0275(9) 0.0238(8) 0.0017(7) 0.0001(6) 0.0026(7)
C10 0.0282(9) 0.0238(8) 0.0181(8) -0.0013(6) 0.0010(6) -0.0043(7)
C11 0.0284(9) 0.0358(10) 0.0235(9) -0.0038(7) 0.0015(7) -0.0045(8)
C12 0.0349(10) 0.0441(12) 0.0257(9) -0.0044(8) 0.0067(8) -0.0164(9)
C13 0.0487(12) 0.0325(10) 0.0325(10) -0.0007(8) 0.0078(9) -0.0158(9)
C14 0.0470(12) 0.0233(9) 0.0310(10) 0.0002(7) 0.0037(8) -0.0045(8)
C15 0.0314(9) 0.0235(8) 0.0201(8) -0.0009(6) 0.0006(7) -0.0027(7)
C16 0.0348(10) 0.0216(8) 0.0263(9) 0.0024(7) -0.0012(7) 0.0067(7)
C17 0.0290(9) 0.0298(9) 0.0352(10) 0.0025(8) 0.0007(8) 0.0104(7)
C18 0.0233(8) 0.0313(9) 0.0310(9) 0.0098(8) -0.0017(7) 0.0053(7)
C19 0.0409(11) 0.0226(9) 0.0372(11) 0.0065(8) -0.0002(8) -0.0023(8)
C20 0.0281(9) 0.0389(11) 0.0320(10) 0.0057(8) -0.0085(8) 0.0010(8)
C21 0.0430(11) 0.0265(10) 0.0418(12) -0.0056(8) 0.0035(9) 0.0086(8)
C22 0.0245(10) 0.0452(12) 0.0537(14) 0.0062(11) 0.0037(9) 0.0065(9)
C23 0.0467(15) 0.0750(19) 0.0596(18) -0.0053(15) -0.0184(13) -0.0269(14)
C24 0.0632(17) 0.0520(15) 0.0569(16) -0.0204(13) -0.0022(13) -0.0256(13)
C25 0.0388(12) 0.0612(16) 0.0487(14) -0.0042(12) 0.0079(10) -0.0227(11)
C26 0.0650(17) 0.0377(13) 0.076(2) 0.0040(13) 0.0121(15) -0.0245(12)

loop_
_atom_type_symbol
_atom_type_description
_atom_type_scat_dispersion_real
_atom_type_scat_dispersion_imag
_atom_type_scat_source
C C 0.0033 0.0016 'International Tables Vol C Tables 4.2.6.8 and 6.1.1.4'
H H 0.0000 0.0000 'International Tables Vol C Tables 4.2.6.8 and 6.1.1.4'
N N 0.0061 0.0033 'International Tables Vol C Tables 4.2.6.8 and 6.1.1.4'
Ce Ce -0.2486 2.6331 'International Tables Vol C Tables 4.2.6.8 and 6.1.1.4'

loop_
_geom_angle_atom_site_label_1
_geom_angle_atom_site_label_2
_geom_angle_atom_site_label_3
_geom_angle
_geom_angle_site_symmetry_1
_geom_angle_site_symmetry_3
N4 Ce1 N4 85.01(7) . 2_655
N4 Ce1 N1 114.08(5) . 2_655
N4 Ce1 N1 69.44(5) 2_655 2_655
N4 Ce1 N1 69.44(5) . .
N4 Ce1 N1 114.08(5) 2_655 .
N1 Ce1 N1 175.58(7) 2_655 .
N4 Ce1 N3 63.20(5) . .
N4 Ce1 N3 120.43(5) 2_655 .
N1 Ce1 N3 79.29(5) 2_655 .
N1 Ce1 N3 100.54(5) . .
N4 Ce1 N3 120.43(5) . 2_655
N4 Ce1 N3 63.20(5) 2_655 2_655
N1 Ce1 N3 100.54(5) 2_655 2_655
N1 Ce1 N3 79.29(5) . 2_655
N3 Ce1 N3 175.67(6) . 2_655
N4 Ce1 N2 171.05(5) . 2_655
N4 Ce1 N2 100.71(5) 2_655 2_655
N1 Ce1 N2 62.46(5) 2_655 2_655
N1 Ce1 N2 113.65(5) . 2_655
N3 Ce1 N2 107.85(5) . 2_655
N3 Ce1 N2 68.49(5) 2_655 2_655
N4 Ce1 N2 100.71(5) . .
N4 Ce1 N2 171.05(5) 2_655 .
N1 Ce1 N2 113.65(5) 2_655 .
N1 Ce1 N2 62.46(5) . .
N3 Ce1 N2 68.49(5) . .
N3 Ce1 N2 107.85(5) 2_655 .
N2 Ce1 N2 74.50(7) 2_655 .
N4 Ce1 C15 27.10(5) . .
N4 Ce1 C15 79.07(5) 2_655 .
N1 Ce1 C15 87.41(5) 2_655 .
N1 Ce1 C15 95.83(5) . .
N3 Ce1 C15 49.41(5) . .
N3 Ce1 C15 134.91(5) 2_655 .
N2 Ce1 C15 146.95(5) 2_655 .
N2 Ce1 C15 109.13(5) . .
N4 Ce1 C15 79.07(5) . 2_655
N4 Ce1 C15 27.10(5) 2_655 2_655
N1 Ce1 C15 95.83(5) 2_655 2_655
N1 Ce1 C15 87.41(5) . 2_655
N3 Ce1 C15 134.91(5) . 2_655
N3 Ce1 C15 49.41(5) 2_655 2_655
N2 Ce1 C15 109.13(5) 2_655 2_655
N2 Ce1 C15 146.95(5) . 2_655
C15 Ce1 C15 85.83(7) . 2_655
N4 Ce1 C10 49.59(5) . .
N4 Ce1 C10 93.89(5) 2_655 .
N1 Ce1 C10 72.08(5) 2_655 .
N1 Ce1 C10 109.76(5) . .
N3 Ce1 C10 27.14(5) . .
N3 Ce1 C10 156.88(5) 2_655 .
N2 Ce1 C10 122.59(5) 2_655 .
N2 Ce1 C10 95.06(5) . .
C15 Ce1 C10 26.54(5) . .
C15 Ce1 C10 108.54(5) 2_655 .
N4 Ce1 C10 93.89(5) . 2_655
N4 Ce1 C10 49.59(5) 2_655 2_655
N1 Ce1 C10 109.76(5) 2_655 2_655
N1 Ce1 C10 72.08(5) . 2_655
N3 Ce1 C10 156.88(5) . 2_655
N3 Ce1 C10 27.14(5) 2_655 2_655
N2 Ce1 C10 95.06(5) 2_655 2_655
N2 Ce1 C10 122.59(5) . 2_655
C15 Ce1 C10 108.54(5) . 2_655
C15 Ce1 C10 26.54(5) 2_655 2_655
C10 Ce1 C10 133.63(7) . 2_655
C18 N1 C1 125.48(17) . .
C18 N1 Ce1 135.70(13) . .
C1 N1 Ce1 98.53(11) . .
C7 N2 C6 124.54(16) . .
C7 N2 Ce1 137.24(13) . .
C6 N2 Ce1 97.44(11) . .
C9 N3 C10 124.39(16) . .
C9 N3 Ce1 137.40(12) . .
C10 N3 Ce1 97.66(10) . .
C16 N4 C15 124.71(16) . .
C16 N4 Ce1 136.59(13) . .
C15 N4 Ce1 98.62(11) . .
C2 C1 N1 125.54(18) . .
C2 C1 C6 118.05(18) . .
N1 C1 C6 115.90(16) . .
C2 C1 Ce1 134.23(13) . .
N1 C1 Ce1 54.65(9) . .
C6 C1 Ce1 76.60(10) . .
C3 C2 C1 122.1(2) . .
C2 C3 C4 119.6(2) . .
C2 C3 C23 119.7(2) . .
C4 C3 C23 120.7(2) . .
C5 C4 C3 119.0(2) . .
C5 C4 C24 119.7(2) . .
C3 C4 C24 121.3(2) . .
C4 C5 C6 122.1(2) . .
C5 C6 N2 124.52(18) . .
C5 C6 C1 119.12(18) . .
N2 C6 C1 115.85(16) . .
C5 C6 Ce1 132.44(13) . .
N2 C6 Ce1 55.51(9) . .
C1 C6 Ce1 76.85(11) . .
N2 C7 C8 122.37(17) . .
N2 C7 C19 124.42(18) . .
C8 C7 C19 113.20(17) . .
C7 C8 C9 126.98(17) . .
N3 C9 C8 122.61(17) . .
N3 C9 C20 124.07(17) . .
C8 C9 C20 113.31(16) . .
C11 C10 C15 119.20(17) . .
C11 C10 N3 124.74(17) . .
C15 C10 N3 115.76(16) . .
C11 C10 Ce1 135.02(12) . .
C15 C10 Ce1 76.33(10) . .
N3 C10 Ce1 55.20(9) . .
C12 C11 C10 122.23(19) . .
C11 C12 C13 118.81(19) . .
C11 C12 C25 119.7(2) . .
C13 C12 C25 121.5(2) . .
C14 C13 C12 119.41(19) . .
C14 C13 C26 119.7(2) . .
C12 C13 C26 120.9(2) . .
C13 C14 C15 122.5(2) . .
C14 C15 C10 117.70(18) . .
C14 C15 N4 125.57(18) . .
C10 C15 N4 116.48(16) . .
C14 C15 Ce1 136.45(13) . .
C10 C15 Ce1 77.13(10) . .
N4 C15 Ce1 54.29(9) . .
N4 C16 C17 122.76(18) . .
N4 C16 C21 121.88(18) . .
C17 C16 C21 115.27(18) . .
C18 C17 C16 129.22(18) . .
N1 C18 C17 122.76(18) . .
N1 C18 C22 121.64(19) . .
C17 C18 C22 115.53(19) . .

loop_
_geom_bond_atom_site_label_1
_geom_bond_atom_site_label_2
_geom_bond_distance
_geom_bond_site_symmetry_2
Ce1 N4 2.5260(16) .
Ce1 N4 2.5260(16) 2_655
Ce1 N1 2.5517(17) 2_655
Ce1 N1 2.5517(17) .
Ce1 N3 2.5570(17) .
Ce1 N3 2.5570(17) 2_655
Ce1 N2 2.5690(16) 2_655
Ce1 N2 2.5690(15) .
Ce1 C15 3.0759(18) .
Ce1 C15 3.0759(18) 2_655
Ce1 C10 3.0860(18) .
Ce1 C10 3.0860(18) 2_655
N1 C18 1.320(3) .
N1 C1 1.412(2) .
N2 C7 1.301(2) .
N2 C6 1.417(2) .
N3 C9 1.301(2) .
N3 C10 1.420(2) .
N4 C16 1.321(2) .
N4 C15 1.417(2) .
C1 C2 1.409(3) .
C1 C6 1.420(3) .
C2 C3 1.387(3) .
C3 C4 1.404(4) .
C3 C23 1.516(3) .
C4 C5 1.391(3) .
C4 C24 1.512(3) .
C5 C6 1.400(3) .
C7 C8 1.452(3) .
C7 C19 1.513(3) .
C8 C9 1.459(3) .
C9 C20 1.514(3) .
C10 C11 1.401(3) .
C10 C15 1.415(3) .
C11 C12 1.387(3) .
C12 C13 1.397(3) .
C12 C25 1.514(3) .
C13 C14 1.392(3) .
C13 C26 1.516(3) .
C14 C15 1.401(3) .
C16 C17 1.411(3) .
C16 C21 1.518(3) .
C17 C18 1.407(3) .
C18 C22 1.526(3) .

loop_
_platon_squeeze_void_nr
_platon_squeeze_void_average_x
_platon_squeeze_void_average_y
_platon_squeeze_void_average_z
_platon_squeeze_void_volume
_platon_squeeze_void_count_electrons
_platon_squeeze_void_content
1 0.000 0.500 -0.018 697 76 ' '
2 0.500 1.000 0.000 697 76 ' '
